data_2003538
loop_
_publ_author_name
'Soumhi, E. H.'
'Jouini, T.'

_publ_contact_author
;
 'Pr. T. Jouini'
 D\'epartement de Chimie
 Facult\'e des Sciences
 1060 Campus Universitaire
 Tunis, Tunisie.
;
_publ_section_title
;
 Bis(<i>para</i>-ph\'enolammonium) Diphosphate Monohydrate
;
_journal_issue 6
_journal_name_full 'Acta Crystallographica Section C'
_journal_page_first 1213
_journal_page_last 1215
_journal_paper_doi 10.1107/S0108270194011546
_journal_volume 51
_journal_year 1995
_chemical_compound_source synth\`ese
_chemical_formula_moiety 'C12 H18 N2 O9 P2, H2O'
_chemical_formula_structural (1-4,HO-C~6~H~4~-NH~3~)~2~H~2~P~2~O~7~.H~2~O
_chemical_formula_sum 'C12 H20 N2 O10 P2'
_chemical_formula_weight 414.24
_chemical_name_systematic
;
 Bis(paraph\'enolammonium) Diphosphate Monohydrate
;
_space_group_IT_number 15
_symmetry_cell_setting monoclinic
_symmetry_space_group_name_Hall '-C 2yc'
_symmetry_space_group_name_H-M 'C 1 2/c 1'
_audit_creation_method SHELXL
_cell_angle_alpha 90.00
_cell_angle_beta 106.816(4)
_cell_angle_gamma 90.00
_cell_formula_units_Z 4
_cell_length_a 22.9337(5)
_cell_length_b 5.8035(6)
_cell_length_c 13.7842(6)
_cell_measurement_reflns_used 25
_cell_measurement_temperature 293(2)
_cell_measurement_theta_max 16
_cell_measurement_theta_min 14
_cell_volume 1756.2(2)
_computing_cell_refinement 'CAD-4 Software'
_computing_data_collection 'CAD-4 Software (Enraf-Nonius, 1989)'
_computing_data_reduction 'MOLEN (Fair, 1990)'
_computing_structure_refinement 'SHELXL-93 (Sheldrick, 1995)'
_computing_structure_solution SHELXS-86
_diffrn_ambient_temperature 293(2)
_diffrn_measurement_device CAD4
_diffrn_measurement_method \w/2\q
_diffrn_radiation_monochromator graphite
_diffrn_radiation_source 'fine-focus sealed tube'
_diffrn_radiation_type MoK\a
_diffrn_radiation_wavelength 0.71069
_diffrn_reflns_av_R_equivalents 0.0182
_diffrn_reflns_av_sigmaI/netI 0.0303
_diffrn_reflns_limit_h_max 26
_diffrn_reflns_limit_h_min -26
_diffrn_reflns_limit_k_max 6
_diffrn_reflns_limit_k_min 0
_diffrn_reflns_limit_l_max 16
_diffrn_reflns_limit_l_min 0
_diffrn_reflns_number 1613
_diffrn_reflns_theta_max 24.98
_diffrn_reflns_theta_min 1.86
_diffrn_standards_decay_% 1.0
_diffrn_standards_interval_time 120
_diffrn_standards_number 3
_exptl_absorpt_coefficient_mu 0.304
_exptl_absorpt_correction_type aucune
_exptl_crystal_colour incolore
_exptl_crystal_density_diffrn 1.567
_exptl_crystal_description prisme
_exptl_crystal_F_000 864
_exptl_crystal_size_max 0.4
_exptl_crystal_size_mid 0.4
_exptl_crystal_size_min 0.2
_refine_diff_density_max 0.239
_refine_diff_density_min -0.274
_refine_ls_extinction_coef 0.0006(5)
_refine_ls_extinction_method 'SHELXL93 (Sheldrick, 1995)'
_refine_ls_goodness_of_fit_all 1.219
_refine_ls_goodness_of_fit_obs 1.290
_refine_ls_hydrogen_treatment refall
_refine_ls_matrix_type full
_refine_ls_number_parameters 168
_refine_ls_number_reflns 1538
_refine_ls_number_restraints 0
_refine_ls_restrained_S_all 1.219
_refine_ls_restrained_S_obs 1.290
_refine_ls_R_factor_all 0.0545
_refine_ls_R_factor_obs 0.0379
_refine_ls_shift/esd_max 0.003
_refine_ls_shift/esd_mean 0.000
_refine_ls_structure_factor_coef Fsqd
_refine_ls_weighting_scheme
;calc w = 1/[\s^2^(F~o~^2^) + (0.0366P)^2^ + 2.4224P] where P =
(F~o~^2^ + 2F~c~^2^)/3
;
_refine_ls_wR_factor_all 0.0984
_refine_ls_wR_factor_obs 0.0926
_reflns_number_observed 1250
_reflns_number_total 1538
_reflns_observed_criterion >2sigma(I)
_cod_data_source_file du1100.cif
_cod_data_source_block hass2
_cod_original_sg_symbol_H-M 'C 2/c'
_cod_database_code 2003538

loop_
_symmetry_equiv_pos_as_xyz
'x, y, z'
'-x, y, -z+1/2'
'x+1/2, y+1/2, z'
'-x+1/2, y+1/2, -z+1/2'
'-x, -y, -z'
'x, -y, z-1/2'
'-x+1/2, -y+1/2, -z'
'x+1/2, -y+1/2, z-1/2'

loop_
_atom_site_aniso_label
_atom_site_aniso_U_11
_atom_site_aniso_U_12
_atom_site_aniso_U_13
_atom_site_aniso_U_22
_atom_site_aniso_U_23
_atom_site_aniso_U_33
P 0.0196(3) 0.0018(3) 0.0057(2) 0.0309(4) -0.0037(3) 0.0218(3)
O(E1) 0.0310(10) 0.0042(9) 0.0089(8) 0.0437(13) -0.0113(9) 0.0297(10)
O(E2) 0.0304(10) -0.0128(10) 0.0152(9) 0.0439(13) -0.0106(10) 0.0370(11)
O(E3) 0.0365(11) 0.0199(11) 0.0078(9) 0.0510(14) 0.0056(10) 0.0284(11)
O(L) 0.0234(12) 0.000 0.0038(10) 0.0253(14) 0.000 0.0249(12)
O(5) 0.0228(9) -0.0019(9) 0.0091(9) 0.0315(12) -0.0043(10) 0.0462(12)
O(W) 0.062(2) 0.0189(13) 0.0247(14) 0.046(2) 0.0021(13) 0.054(2)
N 0.0235(11) -0.0004(11) 0.0062(9) 0.0313(14) -0.0020(12) 0.0282(12)
C(1) 0.0244(13) 0.0004(12) 0.0054(10) 0.0307(15) 0.0013(11) 0.0188(12)
C(2) 0.0291(13) 0.0045(13) 0.0078(11) 0.0276(15) -0.0029(12) 0.0269(14)
C(3) 0.0297(13) -0.0024(12) 0.0047(11) 0.0228(14) -0.0020(12) 0.0267(14)
C(4) 0.0247(12) 0.0007(12) 0.0068(10) 0.0279(14) 0.0028(11) 0.0210(12)
C(5) 0.0316(14) 0.0029(12) 0.0117(12) 0.0235(15) -0.0018(12) 0.0290(14)
C(6) 0.0308(14) -0.0049(12) 0.0056(11) 0.0250(15) -0.0040(12) 0.0255(14)

loop_
_atom_site_label
_atom_site_occupancy
_atom_site_fract_x
_atom_site_fract_y
_atom_site_fract_z
_atom_site_U_iso_or_equiv
_atom_site_thermal_displace_type
_atom_site_calc_flag
_atom_site_refinement_flags
_atom_site_type_symbol
P 1 0.44353(3) 0.19010(13) 0.66749(5) 0.0242(2) Uani d . P
O(E1) 1 0.46628(8) 0.0407(4) 0.59883(14) 0.0348(5) Uani d . O
O(E2) 1 0.40353(8) 0.0857(4) 0.72402(14) 0.0360(5) Uani d . O
O(E3) 1 0.41302(9) 0.4030(4) 0.60329(15) 0.0390(6) Uani d . O
O(L) 1 0.5000 0.3072(5) 0.7500 0.0252(6) Uani d S O
O(5) 1 0.15305(8) -0.2026(4) 0.3345(2) 0.0337(5) Uani d . O
O(W) 1 0.44727(12) -0.6746(5) 0.4109(2) 0.0525(7) Uani d . O
N 1 0.40647(10) -0.2192(5) 0.4232(2) 0.0279(5) Uani d . N
C(1) 1 0.33994(11) -0.2201(5) 0.4052(2) 0.0248(6) Uani d . C
C(2) 1 0.30731(12) -0.4091(5) 0.3597(2) 0.0280(6) Uani d . C
C(3) 1 0.24430(12) -0.4070(5) 0.3359(2) 0.0272(6) Uani d . C
C(4) 1 0.21509(11) -0.2156(5) 0.3590(2) 0.0245(6) Uani d . C
C(5) 1 0.24869(12) -0.0273(5) 0.4064(2) 0.0274(6) Uani d . C
C(6) 1 0.31146(12) -0.0291(5) 0.4295(2) 0.0276(6) Uani d . C
H(OE3) 1 0.3929(18) 0.4826(76) 0.6275(31) 0.068(13) Uiso d . H
H(O5) 1 0.1346(17) -0.3301(69) 0.3130(27) 0.058(12) Uiso d . H
H(1W) 1 0.4664(19) -0.7118(77) 0.3697(31) 0.069(13) Uiso d . H
H(2W) 1 0.4624(29) -0.7394(120) 0.4653(53) 0.156(29) Uiso d . H
H(1N) 1 0.4249(15) -0.1395(63) 0.4821(26) 0.051(10) Uiso d . H
H(2N) 1 0.4204(15) -0.3746(70) 0.4252(26) 0.050(10) Uiso d . H
H(3N) 1 0.4170(15) -0.1483(63) 0.3695(27) 0.055(10) Uiso d . H
H(C2) 1 0.3283(12) -0.5360(51) 0.3428(20) 0.025(7) Uiso d . H
H(C3) 1 0.2209(13) -0.5345(56) 0.3063(23) 0.036(8) Uiso d . H
H(C5) 1 0.2272(13) 0.0974(56) 0.4195(21) 0.032(8) Uiso d . H
H(C6) 1 0.3342(13) 0.0979(56) 0.4601(22) 0.032(8) Uiso d . H

loop_
_atom_type_symbol
_atom_type_description
_atom_type_scat_source
_atom_type_scat_dispersion_real
_atom_type_scat_dispersion_imag
P P 'International Tables Vol C Tables 4.2.6.8 and 6.1.1.4' 0.1023 0.094
O O 'International Tables Vol C Tables 4.2.6.8 and 6.1.1.4' 0.0106 0.006
N N 'International Tables Vol C Tables 4.2.6.8 and 6.1.1.4' 0.0061 0.003
C C 'International Tables Vol C Tables 4.2.6.8 and 6.1.1.4' 0.0033 0.001
H H 'International Tables Vol C Tables 4.2.6.8 and 6.1.1.4' 0.0000 0.000

loop_
_geom_angle_atom_site_label_1
_geom_angle_atom_site_label_2
_geom_angle_atom_site_label_3
_geom_angle_site_symmetry_1
_geom_angle
_geom_angle_publ_flag
O(E1) P O(E2) . 118.55(13) y
O(E1) P O(E3) . 106.45(12) y
O(E2) P O(E3) . 111.98(12) y
O(E1) P O(L) . 109.78(9) y
O(E2) P O(L) . 107.06(9) y
O(E3) P O(L) . 101.76(13) y
P O(E3) H(OE3) . 116.(3) y
P O(L) P 2_656 129.9(2) y
C(4) O(5) H(O5) . 114.(2) y
H(1W) O(W) H(2W) . 110.(5) y
C(1) N H(1N) . 110.(2) y
C(1) N H(2N) . 109.(2) y
H(1N) N H(2N) . 113.(3) y
C(1) N H(3N) . 111.(2) y
H(1N) N H(3N) . 109.(3) y
H(2N) N H(3N) . 106.(3) y
C(2) C(1) C(6) . 121.4(2) y
C(2) C(1) N . 118.7(2) y
C(6) C(1) N . 119.8(2) y
C(1) C(2) C(3) . 119.6(3) y
C(1) C(2) H(C2) . 119.1(16) y
C(3) C(2) H(C2) . 121.2(16) y
C(4) C(3) C(2) . 119.7(3) y
C(4) C(3) H(C3) . 118.7(18) y
C(2) C(3) H(C3) . 121.6(18) y
O(5) C(4) C(3) . 121.8(2) y
O(5) C(4) C(5) . 118.0(2) y
C(3) C(4) C(5) . 120.1(2) y
C(6) C(5) C(4) . 120.2(3) y
C(6) C(5) H(C5) . 122.7(18) y
C(4) C(5) H(C5) . 117.1(18) y
C(1) C(6) C(5) . 119.1(3) y
C(1) C(6) H(C6) . 120.3(17) y
C(5) C(6) H(C6) . 120.6(18) y

loop_
_geom_bond_atom_site_label_1
_geom_bond_atom_site_label_2
_geom_bond_site_symmetry_2
_geom_bond_distance
_geom_bond_publ_flag
P O(E1) . 1.485(2) y
P O(E2) . 1.493(2) y
P O(E3) . 1.563(2) y
P O(L) . 1.6062(13) y
O(E3) H(OE3) . 0.79(4) y
O(L) P 2_656 1.6062(13) n
O(5) C(4) . 1.366(3) y
O(5) H(O5) . 0.86(4) y
O(W) H(1W) . 0.84(4) y
O(W) H(2W) . 0.82(7) y
N C(1) . 1.473(3) y
N H(1N) . 0.92(4) y
N H(2N) . 0.95(4) y
N H(3N) . 0.94(4) y
C(1) C(2) . 1.373(4) y
C(1) C(6) . 1.377(4) y
C(2) C(3) . 1.386(4) y
C(2) H(C2) . 0.94(3) y
C(3) C(4) . 1.381(4) y
C(3) H(C3) . 0.94(3) y
C(4) C(5) . 1.387(4) y
C(5) C(6) . 1.382(4) y
C(5) H(C5) . 0.92(3) y
C(6) H(C6) . 0.93(3) y

loop_
_geom_torsion_atom_site_label_1
_geom_torsion_atom_site_label_2
_geom_torsion_atom_site_label_3
_geom_torsion_atom_site_label_4
_geom_torsion_site_symmetry_4
_geom_torsion
O(E1) P O(L) P 2_656 -58.88(10)
O(E2) P O(L) P 2_656 71.03(10)
O(E3) P O(L) P 2_656 -171.35(9)
C(6) C(1) C(2) C(3) . 1.1(4)
N C(1) C(2) C(3) . -175.7(2)
C(1) C(2) C(3) C(4) . -0.5(4)
C(2) C(3) C(4) O(5) . 178.0(2)
C(2) C(3) C(4) C(5) . -0.5(4)
O(5) C(4) C(5) C(6) . -177.7(2)
C(3) C(4) C(5) C(6) . 0.8(4)
C(2) C(1) C(6) C(5) . -0.8(4)
N C(1) C(6) C(5) . 176.0(2)
C(4) C(5) C(6) C(1) . -0.2(4)
